data_4088456
loop_
_publ_author_name
'Tondreau, Aaron M.'
'Scott, Brian L.'
'Boncella, James M.'

_publ_section_title
;
 A Tertiary Carbon--Iron Bond as an FeICl Synthon and the Reductive
 Alkylation of Diphosphine-Supported Iron(II) Chloride Complexes to
 Low-Valent Iron
;
_journal_issue 11
_journal_name_full Organometallics
_journal_page_first 1643
_journal_paper_doi 10.1021/acs.organomet.6b00108
_journal_volume 35
_journal_year 2016
_chemical_formula_sum 'C26 H31 Cl Fe N2 Si'
_chemical_formula_weight 490.94
_space_group_IT_number 9
_space_group_name_Hall 'C -2yc'
_space_group_name_H-M_alt 'C 1 c 1'
_symmetry_cell_setting Monoclinic'
_symmetry_space_group_name_H-M 'C 1 c 1'
_atom_sites_solution_hydrogens geom
_atom_sites_solution_primary direct
_atom_sites_solution_secondary difmap
_audit_creation_method SHELXL-97
_cell_angle_alpha 90.00
_cell_angle_beta 117.3952(11)
_cell_angle_gamma 90.00
_cell_formula_units_Z 4
_cell_length_a 16.7047(13)
_cell_length_b 9.9238(8)
_cell_length_c 17.9359(14)
_cell_measurement_reflns_used 9884
_cell_measurement_temperature 133(2)
_cell_measurement_theta_max 30.50
_cell_measurement_theta_min 2.47
_cell_volume 2639.9(4)
_computing_cell_refinement 'APEX2 V.2014.7-1 (Bruker AXS, 2014)'
_computing_data_collection 'APEX2 V.2014.7-1 (Bruker AXS, 2014)'
_computing_data_reduction 'SAINT, v. 8.34A (Bruker AXS, 2013)'
_computing_molecular_graphics 'SHELXTL, v. 2014/7, (Bruker AXS, 2014)'
_computing_publication_material 'SHELXTL, v. 2014/7, (Bruker AXS, 2014)'
_computing_structure_refinement 'SHELXL 2014/7 (Sheldrick, 2014)'
_computing_structure_solution 'SHELXS 2013/1 (Sheldrick, 2013)'
_diffrn_ambient_temperature 133(2)
_diffrn_measured_fraction_theta_full 0.999
_diffrn_measured_fraction_theta_max 0.999
_diffrn_measurement_device_type 'Bruker D8 Quest with CMOS detector'
_diffrn_measurement_method '\w scans'
_diffrn_radiation_monochromator 'Bruker Triumph curved graphite'
_diffrn_radiation_source 'fine-focus sealed tube'
_diffrn_radiation_type MoK\a
_diffrn_radiation_wavelength 0.71073
_diffrn_reflns_av_R_equivalents 0.0218
_diffrn_reflns_av_sigmaI/netI 0.0365
_diffrn_reflns_limit_h_max 23
_diffrn_reflns_limit_h_min -23
_diffrn_reflns_limit_k_max 14
_diffrn_reflns_limit_k_min -14
_diffrn_reflns_limit_l_max 25
_diffrn_reflns_limit_l_min -25
_diffrn_reflns_number 23499
_diffrn_reflns_theta_full 30.50
_diffrn_reflns_theta_max 30.50
_diffrn_reflns_theta_min 2.75
_exptl_absorpt_coefficient_mu 0.733
_exptl_absorpt_correction_T_max 0.7461
_exptl_absorpt_correction_T_min 0.6774
_exptl_absorpt_correction_type empirical
_exptl_absorpt_process_details 'SADABS-2014/3 - Bruker AXS area detector scaling and absorption correction '
_exptl_crystal_colour orange
_exptl_crystal_density_diffrn 1.235
_exptl_crystal_density_method 'not measured'
_exptl_crystal_description block
_exptl_crystal_F_000 1032
_exptl_crystal_size_max 0.46
_exptl_crystal_size_mid 0.44
_exptl_crystal_size_min 0.29
_refine_diff_density_max 1.234
_refine_diff_density_min -0.411
_refine_diff_density_rms 0.135
_refine_ls_abs_structure_details 'Flack H D (1983), Acta Cryst. A39, 876-881'
_refine_ls_abs_structure_Flack 0.020(9)
_refine_ls_extinction_method none
_refine_ls_goodness_of_fit_ref 1.115
_refine_ls_hydrogen_treatment constr
_refine_ls_matrix_type full
_refine_ls_number_parameters 283
_refine_ls_number_reflns 8016
_refine_ls_number_restraints 2
_refine_ls_restrained_S_all 1.115
_refine_ls_R_factor_all 0.0362
_refine_ls_R_factor_gt 0.0297
_refine_ls_shift/su_max 0.001
_refine_ls_shift/su_mean 0.000
_refine_ls_structure_factor_coef Fsqd
_refine_ls_weighting_details 'calc w=1/[\s^2^(Fo^2^)+(0.0599P)^2^+0.0000P] where P=(Fo^2^+2Fc^2^)/3'
_refine_ls_weighting_scheme calc
_refine_ls_wR_factor_gt 0.0835
_refine_ls_wR_factor_ref 0.0967
_reflns_number_gt 7403
_reflns_number_total 8016
_reflns_threshold_expression >2sigma(I)
_cod_data_source_file om6b00108_si_002.cif
_cod_data_source_block py2feclcphtms
_cod_depositor_comments
;

2020-10-09
Z value and formula fixed to values more according to usual
chemical conventions.                 miguel
;
_cod_original_formula_weight 245.47
_cod_original_formula_units_Z 8
_cod_original_sg_symbol_H-M Cc
_cod_original_formula_sum 'C13 H15.5 Cl0.5 Fe0.5 N1 Si0.5'
_cod_database_code 4088456

loop_
_symmetry_equiv_pos_as_xyz
'x, y, z'
'x, -y, z+1/2'
'x+1/2, y+1/2, z'
'x+1/2, -y+1/2, z+1/2'

loop_
_atom_site_label
_atom_site_type_symbol
_atom_site_fract_x
_atom_site_fract_y
_atom_site_fract_z
_atom_site_U_iso_or_equiv
_atom_site_adp_type
_atom_site_occupancy
_atom_site_symmetry_multiplicity
_atom_site_calc_flag
_atom_site_refinement_flags
Fe1 Fe 0.361599(12) 0.09815(2) 0.156114(12) 0.02107(7) Uani 1 1 d .
Cl1 Cl 0.50382(3) 0.10536(5) 0.26575(3) 0.03083(11) Uani 1 1 d .
Si1 Si 0.30037(4) 0.38432(5) 0.05397(3) 0.02415(11) Uani 1 1 d .
C1 C 0.26506(11) 0.24783(17) 0.10374(10) 0.0217(3) Uani 1 1 d .
H1 H 0.2100 0.2049 0.0585 0.026 Uiso 1 1 calc R
N2 N 0.38221(10) 0.00736(16) 0.05946(9) 0.0236(3) Uani 1 1 d .
C3 C 0.30740(12) 0.33765(17) 0.24886(11) 0.0230(3) Uani 1 1 d .
H3 H 0.3687 0.3382 0.2598 0.028 Uiso 1 1 calc R
C5 C 0.19657(16) 0.3815(2) 0.29697(14) 0.0323(4) Uani 1 1 d .
H5 H 0.1817 0.4115 0.3394 0.039 Uiso 1 1 calc R
C2 C 0.24130(12) 0.29406(16) 0.17036(10) 0.0207(3) Uani 1 1 d .
C6 C 0.13019(14) 0.3384(2) 0.22023(13) 0.0313(4) Uani 1 1 d .
H6 H 0.0691 0.3384 0.2099 0.038 Uiso 1 1 calc R
C16 C 0.46004(13) 0.0208(2) 0.05533(12) 0.0278(4) Uani 1 1 d .
H16 H 0.5108 0.0572 0.1024 0.033 Uiso 1 1 calc R
C4 C 0.28587(15) 0.38013(19) 0.31115(13) 0.0297(4) Uani 1 1 d .
H4 H 0.3324 0.4085 0.3639 0.036 Uiso 1 1 calc R
C19 C 0.31584(17) -0.0817(3) -0.08008(16) 0.0419(5) Uani 1 1 d .
H19 H 0.2642 -0.1168 -0.1268 0.050 Uiso 1 1 calc R
C7 C 0.15157(13) 0.29481(19) 0.15773(12) 0.0263(3) Uani 1 1 d .
H7 H 0.1047 0.2650 0.1055 0.032 Uiso 1 1 calc R
C20 C 0.31181(14) -0.0442(2) -0.00727(13) 0.0326(4) Uani 1 1 d .
H20 H 0.2566 -0.0558 -0.0049 0.039 Uiso 1 1 calc R
N1 N 0.30218(11) -0.06563(16) 0.18787(10) 0.0258(3) Uani 1 1 d .
C17 C 0.46920(15) -0.0161(2) -0.01458(14) 0.0366(4) Uani 1 1 d .
H17 H 0.5256 -0.0063 -0.0149 0.044 Uiso 1 1 calc R
C8 C 0.21903(16) 0.5291(2) 0.02156(15) 0.0373(5) Uani 1 1 d .
H8A H 0.1635 0.5039 -0.0284 0.056 Uiso 1 1 calc R
H8B H 0.2462 0.6075 0.0087 0.056 Uiso 1 1 calc R
H8C H 0.2050 0.5516 0.0674 0.056 Uiso 1 1 calc R
C13 C 0.22528(16) -0.2804(2) 0.23220(14) 0.0377(5) Uani 1 1 d .
H13 H 0.1988 -0.3539 0.2468 0.045 Uiso 1 1 calc R
C18 C 0.39662(17) -0.0669(2) -0.08335(14) 0.0388(5) Uani 1 1 d .
H18 H 0.4015 -0.0915 -0.1323 0.047 Uiso 1 1 calc R
C21 C 0.04433(19) 1.0919(3) 0.91597(19) 0.0493(7) Uani 1 1 d .
H21 H 0.0385 1.1851 0.9244 0.059 Uiso 1 1 calc R
C14 C 0.31355(18) -0.2847(2) 0.24725(17) 0.0447(5) Uani 1 1 d .
H14 H 0.3495 -0.3618 0.2728 0.054 Uiso 1 1 calc R
C15 C 0.34961(16) -0.1768(2) 0.22507(16) 0.0381(5) Uani 1 1 d .
H15 H 0.4111 -0.1810 0.2366 0.046 Uiso 1 1 calc R
C23 C 0.07262(18) 0.9162(3) 0.84174(18) 0.0483(6) Uani 1 1 d .
H23 H 0.0854 0.8891 0.7975 0.058 Uiso 1 1 calc R
C10 C 0.30060(18) 0.3168(2) -0.04333(14) 0.0393(5) Uani 1 1 d .
H10A H 0.3493 0.2507 -0.0279 0.059 Uiso 1 1 calc R
H10B H 0.3101 0.3909 -0.0745 0.059 Uiso 1 1 calc R
H10C H 0.2426 0.2734 -0.0786 0.059 Uiso 1 1 calc R
C22 C 0.06467(16) 1.0511(3) 0.85472(16) 0.0459(6) Uani 1 1 d .
H22 H 0.0735 1.1162 0.8204 0.055 Uiso 1 1 calc R
C11 C 0.21699(15) -0.0626(2) 0.17451(17) 0.0409(5) Uani 1 1 d .
H11 H 0.1821 0.0154 0.1491 0.049 Uiso 1 1 calc R
C12 C 0.17664(17) -0.1670(3) 0.19558(18) 0.0459(6) Uani 1 1 d .
H12 H 0.1155 -0.1600 0.1847 0.055 Uiso 1 1 calc R
C24 C 0.0626(2) 0.8216(3) 0.8910(2) 0.0586(8) Uani 1 1 d .
H24 H 0.0698 0.7288 0.8824 0.070 Uiso 1 1 calc R
C26 C 0.0319(2) 0.9958(5) 0.9667(2) 0.0689(9) Uani 1 1 d .
H26 H 0.0168 1.0227 1.0095 0.083 Uiso 1 1 calc R
C9 C 0.41465(16) 0.4525(3) 0.12547(17) 0.0473(6) Uani 1 1 d .
H9A H 0.4128 0.4983 0.1730 0.071 Uiso 1 1 calc R
H9B H 0.4330 0.5166 0.0946 0.071 Uiso 1 1 calc R
H9C H 0.4581 0.3782 0.1462 0.071 Uiso 1 1 calc R
C25 C 0.0419(3) 0.8605(4) 0.9534(3) 0.0750(11) Uani 1 1 d .
H25 H 0.0344 0.7942 0.9879 0.090 Uiso 1 1 calc R

loop_
_atom_site_aniso_label
_atom_site_aniso_U_11
_atom_site_aniso_U_22
_atom_site_aniso_U_33
_atom_site_aniso_U_23
_atom_site_aniso_U_13
_atom_site_aniso_U_12
Fe1 0.02345(12) 0.02202(11) 0.01974(11) 0.00161(9) 0.01164(9) 0.00425(10)
Cl1 0.0260(2) 0.0341(2) 0.0268(2) -0.00482(16) 0.00748(18) 0.00647(17)
Si1 0.0248(2) 0.0297(2) 0.0209(2) 0.00695(17) 0.01310(19) 0.00589(19)
C1 0.0220(8) 0.0250(8) 0.0202(7) 0.0026(6) 0.0115(6) 0.0037(6)
N2 0.0266(7) 0.0223(7) 0.0241(7) -0.0010(5) 0.0136(6) 0.0022(5)
C3 0.0268(8) 0.0219(8) 0.0223(7) 0.0027(6) 0.0130(7) 0.0040(6)
C5 0.0474(12) 0.0298(9) 0.0335(10) 0.0065(7) 0.0304(10) 0.0099(8)
C2 0.0242(8) 0.0196(7) 0.0209(7) 0.0050(6) 0.0125(6) 0.0047(6)
C6 0.0323(10) 0.0313(10) 0.0405(10) 0.0062(8) 0.0256(9) 0.0075(8)
C16 0.0249(9) 0.0330(9) 0.0262(8) -0.0003(7) 0.0123(7) 0.0034(7)
C4 0.0424(11) 0.0250(8) 0.0243(8) 0.0004(6) 0.0176(8) 0.0063(7)
C19 0.0416(13) 0.0449(12) 0.0348(11) -0.0196(9) 0.0140(10) -0.0032(10)
C7 0.0240(8) 0.0293(9) 0.0276(8) 0.0041(7) 0.0135(7) 0.0041(7)
C20 0.0302(10) 0.0367(10) 0.0339(10) -0.0108(8) 0.0172(8) -0.0055(8)
N1 0.0291(8) 0.0254(7) 0.0242(7) 0.0033(6) 0.0135(6) 0.0034(6)
C17 0.0356(11) 0.0451(12) 0.0382(11) 0.0002(9) 0.0248(9) 0.0060(9)
C8 0.0449(12) 0.0346(11) 0.0383(11) 0.0121(8) 0.0241(10) 0.0151(9)
C13 0.0443(12) 0.0338(10) 0.0344(10) 0.0049(8) 0.0176(9) -0.0076(9)
C18 0.0504(13) 0.0418(11) 0.0323(10) -0.0060(9) 0.0260(10) 0.0063(10)
C21 0.0367(13) 0.0480(14) 0.0463(14) -0.0102(10) 0.0046(11) 0.0085(10)
C14 0.0509(14) 0.0293(10) 0.0543(14) 0.0138(9) 0.0246(12) 0.0076(9)
C15 0.0342(11) 0.0302(10) 0.0535(13) 0.0105(9) 0.0235(10) 0.0079(8)
C23 0.0362(13) 0.0505(15) 0.0458(15) -0.0079(10) 0.0082(11) 0.0109(11)
C10 0.0605(14) 0.0377(11) 0.0331(10) 0.0101(8) 0.0330(11) 0.0107(10)
C22 0.0367(13) 0.0495(14) 0.0391(12) 0.0056(11) 0.0070(10) 0.0048(10)
C11 0.0296(10) 0.0355(11) 0.0585(15) 0.0180(10) 0.0210(10) 0.0078(9)
C12 0.0337(11) 0.0458(14) 0.0618(15) 0.0148(11) 0.0250(11) 0.0004(9)
C24 0.0461(14) 0.0389(13) 0.0640(18) 0.0008(12) 0.0023(13) 0.0027(11)
C26 0.0454(15) 0.104(3) 0.0547(18) -0.0150(18) 0.0203(13) -0.0032(17)
C9 0.0334(11) 0.0608(15) 0.0431(13) 0.0156(12) 0.0137(10) -0.0076(11)
C25 0.065(2) 0.071(2) 0.074(2) 0.0209(19) 0.0191(18) -0.0205(18)

loop_
_atom_type_symbol
_atom_type_description
_atom_type_scat_dispersion_real
_atom_type_scat_dispersion_imag
_atom_type_scat_source
C C 0.0033 0.0016 'International Tables Vol C Tables 4.2.6.8 and 6.1.1.4'
H H 0.0000 0.0000 'International Tables Vol C Tables 4.2.6.8 and 6.1.1.4'
N N 0.0061 0.0033 'International Tables Vol C Tables 4.2.6.8 and 6.1.1.4'
Si Si 0.0817 0.0704 'International Tables Vol C Tables 4.2.6.8 and 6.1.1.4'
Cl Cl 0.1484 0.1585 'International Tables Vol C Tables 4.2.6.8 and 6.1.1.4'
Fe Fe 0.3463 0.8444 'International Tables Vol C Tables 4.2.6.8 and 6.1.1.4'

loop_
_geom_angle_atom_site_label_1
_geom_angle_atom_site_label_2
_geom_angle_atom_site_label_3
_geom_angle
C1 Fe1 N1 108.01(6)
C1 Fe1 N2 108.64(6)
N1 Fe1 N2 99.60(6)
C1 Fe1 Cl1 130.69(5)
N1 Fe1 Cl1 102.91(5)
N2 Fe1 Cl1 102.80(4)
C1 Si1 C9 112.54(10)
C1 Si1 C10 108.90(9)
C9 Si1 C10 109.25(13)
C1 Si1 C8 111.21(9)
C9 Si1 C8 107.51(13)
C10 Si1 C8 107.29(10)
C2 C1 Si1 114.81(12)
C2 C1 Fe1 107.17(11)
Si1 C1 Fe1 112.75(8)
C20 N2 C16 117.69(16)
C20 N2 Fe1 119.28(13)
C16 N2 Fe1 121.95(13)
C4 C3 C2 121.82(18)
C6 C5 C4 118.74(18)
C3 C2 C7 116.66(16)
C3 C2 C1 121.50(16)
C7 C2 C1 121.84(16)
C5 C6 C7 120.88(19)
N2 C16 C17 122.58(19)
C3 C4 C5 120.56(19)
C18 C19 C20 118.8(2)
C6 C7 C2 121.34(18)
N2 C20 C19 122.81(19)
C11 N1 C15 116.47(18)
C11 N1 Fe1 122.00(14)
C15 N1 Fe1 121.49(14)
C18 C17 C16 119.62(19)
C12 C13 C14 117.9(2)
C17 C18 C19 118.54(19)
C22 C21 C26 119.6(3)
C13 C14 C15 119.5(2)
N1 C15 C14 123.2(2)
C24 C23 C22 121.0(3)
C21 C22 C23 120.5(3)
N1 C11 C12 123.4(2)
C13 C12 C11 119.5(2)
C23 C24 C25 119.5(3)
C25 C26 C21 118.8(3)
C24 C25 C26 120.6(3)

loop_
_geom_bond_atom_site_label_1
_geom_bond_atom_site_label_2
_geom_bond_distance
Fe1 C1 2.0726(17)
Fe1 N1 2.1145(17)
Fe1 N2 2.1177(15)
Fe1 Cl1 2.2840(5)
Si1 C1 1.8611(18)
Si1 C9 1.869(3)
Si1 C10 1.871(2)
Si1 C8 1.877(2)
C1 C2 1.494(2)
N2 C20 1.335(3)
N2 C16 1.342(2)
C3 C4 1.388(2)
C3 C2 1.399(2)
C5 C6 1.379(3)
C5 C4 1.393(3)
C2 C7 1.409(2)
C6 C7 1.393(3)
C16 C17 1.381(3)
C19 C18 1.385(4)
C19 C20 1.389(3)
N1 C11 1.330(3)
N1 C15 1.343(3)
C17 C18 1.367(3)
C13 C12 1.366(3)
C13 C14 1.372(4)
C21 C22 1.352(4)
C21 C26 1.398(5)
C14 C15 1.375(3)
C23 C24 1.351(5)
C23 C22 1.376(4)
C11 C12 1.380(3)
C24 C25 1.370(6)
C26 C25 1.388(6)

loop_
_geom_torsion_atom_site_label_1
_geom_torsion_atom_site_label_2
_geom_torsion_atom_site_label_3
_geom_torsion_atom_site_label_4
_geom_torsion
C9 Si1 C1 C2 72.13(17)
C10 Si1 C1 C2 -166.58(14)
C8 Si1 C1 C2 -48.56(16)
C9 Si1 C1 Fe1 -51.00(14)
C10 Si1 C1 Fe1 70.28(12)
C8 Si1 C1 Fe1 -171.70(10)
N1 Fe1 C1 C2 63.81(13)
N2 Fe1 C1 C2 170.94(11)
Cl1 Fe1 C1 C2 -62.30(13)
N1 Fe1 C1 Si1 -168.90(8)
N2 Fe1 C1 Si1 -61.77(10)
Cl1 Fe1 C1 Si1 64.99(10)
C1 Fe1 N2 C20 -55.47(17)
N1 Fe1 N2 C20 57.36(16)
Cl1 Fe1 N2 C20 163.07(15)
C1 Fe1 N2 C16 112.37(15)
N1 Fe1 N2 C16 -134.80(14)
Cl1 Fe1 N2 C16 -29.09(15)
C4 C3 C2 C7 -0.3(2)
C4 C3 C2 C1 -179.70(16)
Si1 C1 C2 C3 -72.00(18)
Fe1 C1 C2 C3 54.07(18)
Si1 C1 C2 C7 108.62(17)
Fe1 C1 C2 C7 -125.31(15)
C4 C5 C6 C7 -0.3(3)
C20 N2 C16 C17 0.1(3)
Fe1 N2 C16 C17 -167.88(16)
C2 C3 C4 C5 -0.4(3)
C6 C5 C4 C3 0.7(3)
C5 C6 C7 C2 -0.4(3)
C3 C2 C7 C6 0.7(3)
C1 C2 C7 C6 -179.87(17)
C16 N2 C20 C19 -1.1(3)
Fe1 N2 C20 C19 167.26(19)
C18 C19 C20 N2 1.0(4)
C1 Fe1 N1 C11 -0.5(2)
N2 Fe1 N1 C11 -113.77(19)
Cl1 Fe1 N1 C11 140.60(18)
C1 Fe1 N1 C15 -178.38(17)
N2 Fe1 N1 C15 68.30(18)
Cl1 Fe1 N1 C15 -37.32(18)
N2 C16 C17 C18 0.9(3)
C16 C17 C18 C19 -1.0(4)
C20 C19 C18 C17 0.1(4)
C12 C13 C14 C15 -0.2(4)
C11 N1 C15 C14 1.4(4)
Fe1 N1 C15 C14 179.5(2)
C13 C14 C15 N1 -0.8(4)
C26 C21 C22 C23 0.4(4)
C24 C23 C22 C21 -1.7(4)
C15 N1 C11 C12 -1.0(4)
Fe1 N1 C11 C12 -179.1(2)
C14 C13 C12 C11 0.6(4)
N1 C11 C12 C13 0.1(4)
C22 C23 C24 C25 1.7(4)
C22 C21 C26 C25 0.8(4)
C23 C24 C25 C26 -0.4(5)
C21 C26 C25 C24 -0.8(5)
